data_1560027
loop_
_publ_author_name
'Litle, Elishua D.'
'Wilkins, Lewis C.'
'Gabba\"i, Fran\,cois P.'

_publ_section_title
;
 Ligand-enforced intimacy between a gold cation and a carbenium ion:
 impact on stability and reactivity
;
_journal_issue 11
_journal_name_full 'Chemical Science'
_journal_page_first 3929
_journal_page_last 3936
_journal_paper_doi 10.1039/D0SC05777K
_journal_volume 12
_journal_year 2021
_chemical_formula_moiety 'C37 H37 Au N P S, 2(B F4)'
_chemical_formula_sum 'C37 H37 Au B2 F8 N P S'
_chemical_formula_weight 929.29
_chemical_name_systematic C37H37AuB2F8NPS
_space_group_crystal_system monoclinic
_space_group_IT_number 4
_space_group_name_Hall 'P 2yb'
_space_group_name_H-M_alt 'P 1 21 1'
_atom_sites_solution_hydrogens geom
_atom_sites_solution_primary direct
_audit_creation_date 2020-04-07
_audit_creation_method
;
Olex2 1.2
(compiled 2018.05.29 svn.r3508 for OlexSys, GUI svn.r5506)
;
_audit_update_record
;
2020-10-16 deposited with the CCDC.	2021-01-08 downloaded from the CCDC.
;
_cell_angle_alpha 90
_cell_angle_beta 97.960(4)
_cell_angle_gamma 90
_cell_formula_units_Z 2
_cell_length_a 8.2911(7)
_cell_length_b 15.0763(13)
_cell_length_c 14.2431(12)
_cell_measurement_reflns_used 9583
_cell_measurement_temperature 110(2)
_cell_measurement_theta_max 68.37
_cell_measurement_theta_min 3.13
_cell_volume 1763.2(3)
_computing_cell_refinement 'SAINT V8.38A (?, 2016)'
_computing_data_reduction 'SAINT V8.38A (?, 2016)'
_computing_molecular_graphics 'Olex2 (Dolomanov et al., 2009)'
_computing_publication_material 'Olex2 (Dolomanov et al., 2009)'
_computing_structure_refinement 'XL (Sheldrick, 2008)'
_computing_structure_solution 'ShelXS (Sheldrick, 2008)'
_diffrn_ambient_temperature 110.0
_diffrn_detector 'Bruker CMOS area detector'
_diffrn_detector_area_resol_mean 10.5
_diffrn_detector_type 'CMOS area detector'
_diffrn_measured_fraction_theta_full 0.999
_diffrn_measured_fraction_theta_max 0.999
_diffrn_measurement_device 'three-circle diffractometer'
_diffrn_measurement_device_type 'Bruker CMOS area detector'
_diffrn_measurement_method '\w and \f scans'
_diffrn_radiation_monochromator 'mirror optics'
_diffrn_radiation_probe x-ray
_diffrn_radiation_type CuK\a
_diffrn_radiation_wavelength 1.54178
_diffrn_reflns_av_R_equivalents 0.0445
_diffrn_reflns_av_unetI/netI 0.0489
_diffrn_reflns_Laue_measured_fraction_full 0.999
_diffrn_reflns_Laue_measured_fraction_max 0.999
_diffrn_reflns_limit_h_max 9
_diffrn_reflns_limit_h_min -9
_diffrn_reflns_limit_k_max 18
_diffrn_reflns_limit_k_min -18
_diffrn_reflns_limit_l_max 17
_diffrn_reflns_limit_l_min -16
_diffrn_reflns_number 20913
_diffrn_reflns_point_group_measured_fraction_full 1.000
_diffrn_reflns_point_group_measured_fraction_max 0.999
_diffrn_reflns_theta_full 67.679
_diffrn_reflns_theta_max 68.368
_diffrn_reflns_theta_min 3.133
_diffrn_source 'microfocus sealed X-ray tube'
_diffrn_source_type 'Incoatec I\ms'
_diffrn_standards_number 0
_exptl_absorpt_coefficient_mu 9.453
_exptl_absorpt_correction_T_max 0.4215
_exptl_absorpt_correction_T_min 0.1793
_exptl_absorpt_correction_type multi-scan
_exptl_absorpt_process_details
;
SADABS-2016/2 (Bruker,2016/2) was used for absorption correction.
wR2(int) was 0.1335 before and 0.0852 after correction.
The Ratio of minimum to maximum transmission is 0.4254.
The \l/2 correction factor is Not present.
;
_exptl_crystal_colour red
_exptl_crystal_colour_primary red
_exptl_crystal_density_diffrn 1.750
_exptl_crystal_description needle
_exptl_crystal_F_000 916
_exptl_crystal_size_max 0.634
_exptl_crystal_size_mid 0.124
_exptl_crystal_size_min 0.09
_refine_diff_density_max 2.119
_refine_diff_density_min -0.753
_refine_diff_density_rms 0.158
_refine_ls_abs_structure_details
;
 Refined as an inversion twin.
;
_refine_ls_abs_structure_Flack 0.080(15)
_refine_ls_extinction_method none
_refine_ls_goodness_of_fit_ref 1.115
_refine_ls_hydrogen_treatment constr
_refine_ls_matrix_type full
_refine_ls_number_parameters 473
_refine_ls_number_reflns 6337
_refine_ls_number_restraints 1
_refine_ls_restrained_S_all 1.115
_refine_ls_R_factor_all 0.0408
_refine_ls_R_factor_gt 0.0403
_refine_ls_shift/su_max 0.001
_refine_ls_shift/su_mean 0.000
_refine_ls_structure_factor_coef Fsqd
_refine_ls_weighting_details 'w=1/[\s^2^(Fo^2^)+(0.0638P)^2^+2.4053P] where P=(Fo^2^+2Fc^2^)/3'
_refine_ls_weighting_scheme calc
_refine_ls_wR_factor_gt 0.1051
_refine_ls_wR_factor_ref 0.1054
_reflns_Friedel_coverage 0.921
_reflns_Friedel_fraction_full 1.000
_reflns_Friedel_fraction_max 0.999
_reflns_number_gt 6254
_reflns_number_total 6337
_reflns_threshold_expression 'I > 2\s(I)'
_cod_data_source_file d0sc05777k2.cif
_cod_data_source_block eli70_0m_c
_cod_depositor_comments 'Adding full bibliography for 1560018--1560030.cif.'
_cod_database_code 1560027
_shelxl_version_number 2013-3
_shelx_space_group_comment
;
The symmetry employed for this shelxl refinement is uniquely defined
by the following loop, which should always be used as a source of
symmetry information in preference to the above space-group names.
They are only intended as comments.
;
_shelx_estimated_absorpt_t_max 0.483
_shelx_estimated_absorpt_t_min 0.065
_olex2_refinement_description
;
1. Twinned data refinement
 Scales: 0.920(15)
 0.080(15)
2. Fixed Uiso
 At 1.2 times of:
  All C(H) groups, All C(H,H) groups
 At 1.5 times of:
  All C(H,H,H) groups
3. Others
 Sof(F1A)=1-FVAR(1)
 Sof(F1)=FVAR(1)
4.a Secondary CH2 refined with riding coordinates:
 C36(H36A,H36B), C35(H35A,H35B), C34(H34A,H34B), C37(H37A,H37B)
4.b Aromatic/amide H refined with riding coordinates:
 C8(H8), C17(H17), C3(H3), C24(H24), C25(H25), C14(H14), C9(H9), C21(H21),
 C16(H16), C5(H5), C15(H15), C6(H6), C22(H22), C4(H4), C12(H12), C18(H18),
 C10(H10), C11(H11), C28(H28), C30(H30), C31(H31), C27(H27), C29(H29)
4.c Idealised Me refined as rotating group:
 C32(H32A,H32B,H32C), C33(H33A,H33B,H33C)
;
_olex2_submission_special_instructions 'No special instructions were received'

loop_
_space_group_symop_operation_xyz
'x, y, z'
'-x, y+1/2, -z'

loop_
_atom_site_label
_atom_site_type_symbol
_atom_site_fract_x
_atom_site_fract_y
_atom_site_fract_z
_atom_site_U_iso_or_equiv
_atom_site_adp_type
_atom_site_occupancy
_atom_site_site_symmetry_order
_atom_site_calc_flag
_atom_site_refinement_flags_posn
_atom_site_refinement_flags_adp
_atom_site_refinement_flags_occupancy
_atom_site_disorder_assembly
_atom_site_disorder_group
Au1 Au 0.04428(4) 0.63513(5) 0.79932(2) 0.02944(14) Uani 1 1 d . . . . .
P1 P 0.1547(3) 0.51590(15) 0.73298(15) 0.0235(4) Uani 1 1 d . . . . .
C8 C -0.1422(13) 0.4793(7) 0.6267(7) 0.032(2) Uani 1 1 d . . . . .
H8 H -0.1360 0.5390 0.6061 0.039 Uiso 1 1 calc R . . . .
C2 C 0.3386(10) 0.6271(10) 0.6257(6) 0.028(2) Uani 1 1 d . . . . .
C26 C 0.4902(10) 0.6460(8) 0.7900(6) 0.0220(18) Uani 1 1 d . . . . .
C17 C 0.4178(14) 0.3991(7) 0.9629(7) 0.035(2) Uani 1 1 d . . . . .
H17 H 0.4277 0.4039 1.0300 0.042 Uiso 1 1 calc R . . . .
C3 C 0.3951(12) 0.6470(9) 0.5399(7) 0.033(2) Uani 1 1 d . . . . .
H3 H 0.4512 0.7013 0.5345 0.040 Uiso 1 1 calc R . . . .
F6 F 0.2534(17) 0.5877(10) 0.2399(7) 0.109(5) Uani 1 1 d . . . . .
F7 F 0.0319(10) 0.5992(7) 0.1376(9) 0.079(3) Uani 1 1 d . . . . .
C32 C 0.0956(16) 1.0788(8) 0.6340(9) 0.047(3) Uani 1 1 d . . . . .
H32A H 0.0916 1.1436 0.6387 0.070 Uiso 1 1 calc GR . . . .
H32B H 0.0003 1.0531 0.6576 0.070 Uiso 1 1 calc GR . . . .
H32C H 0.0953 1.0617 0.5676 0.070 Uiso 1 1 calc GR . . . .
C24 C 0.4297(14) 0.9270(8) 0.7518(8) 0.034(2) Uani 1 1 d . . . . .
H24 H 0.5013 0.9671 0.7883 0.041 Uiso 1 1 calc R . . . .
C25 C 0.4605(12) 0.8395(7) 0.7580(7) 0.030(2) Uani 1 1 d . . . . .
H25 H 0.5505 0.8192 0.8013 0.036 Uiso 1 1 calc R . . . .
N1 N 0.2469(12) 1.0453(6) 0.6918(6) 0.0360(19) Uani 1 1 d . . . . .
C14 C 0.3873(14) 0.3829(8) 0.7675(8) 0.033(2) Uani 1 1 d . . . . .
H14 H 0.3774 0.3777 0.7005 0.039 Uiso 1 1 calc R . . . .
C9 C -0.2800(14) 0.4281(10) 0.5949(9) 0.042(3) Uani 1 1 d . . . . .
H9 H -0.3689 0.4529 0.5541 0.050 Uiso 1 1 calc R . . . .
C20 C 0.3611(12) 0.7754(6) 0.7011(7) 0.0274(19) Uani 1 1 d . . . . .
F5 F 0.2503(12) 0.5154(6) 0.1099(7) 0.069(2) Uani 1 1 d . . . . .
F8 F 0.2642(10) 0.6644(6) 0.1083(10) 0.083(3) Uani 1 1 d . . . . .
F2 F 0.723(3) 0.8048(11) 0.5923(14) 0.141(7) Uani 1 1 d . . . A 1
C21 C 0.2344(13) 0.8108(7) 0.6334(7) 0.031(2) Uani 1 1 d . . . . .
H21 H 0.1734 0.7718 0.5897 0.037 Uiso 1 1 calc R . . . .
C13 C 0.2975(11) 0.4460(6) 0.8087(7) 0.0265(18) Uani 1 1 d . . . . .
F4 F 0.6752(12) 0.7496(10) 0.4534(8) 0.098(4) Uani 1 1 d . . . . .
C16 C 0.5053(13) 0.3363(7) 0.9219(8) 0.037(2) Uani 1 1 d . . . . .
H16 H 0.5767 0.2983 0.9613 0.044 Uiso 1 1 calc R . . . .
C5 C 0.2904(13) 0.5119(7) 0.4682(7) 0.033(2) Uani 1 1 d . . . . .
H5 H 0.2759 0.4730 0.4153 0.040 Uiso 1 1 calc R . . . .
C7 C -0.0137(12) 0.4427(7) 0.6888(6) 0.0263(18) Uani 1 1 d . . . . .
C15 C 0.4923(12) 0.3273(7) 0.8256(8) 0.032(2) Uani 1 1 d . . . . .
H15 H 0.5542 0.2835 0.7985 0.039 Uiso 1 1 calc R . . . .
C6 C 0.2291(11) 0.4899(6) 0.5516(7) 0.0265(18) Uani 1 1 d . . . . .
H6 H 0.1716 0.4358 0.5547 0.032 Uiso 1 1 calc R . . . .
C33 C 0.3325(16) 1.1126(7) 0.7539(10) 0.048(3) Uani 1 1 d . . . . .
H33A H 0.3357 1.1684 0.7190 0.072 Uiso 1 1 calc GR . . . .
H33B H 0.4439 1.0925 0.7755 0.072 Uiso 1 1 calc GR . . . .
H33C H 0.2752 1.1218 0.8089 0.072 Uiso 1 1 calc GR . . . .
C22 C 0.1984(12) 0.8989(7) 0.6297(7) 0.0288(19) Uani 1 1 d . . . . .
H22 H 0.1101 0.9195 0.5854 0.035 Uiso 1 1 calc R . . . .
B2 B 0.788(2) 0.7559(11) 0.5303(15) 0.059(4) Uani 1 1 d . . . . .
F1 F 0.9169(13) 0.7934(10) 0.4933(11) 0.069(5) Uani 0.77(4) 1 d . . P A 1
C1 C 0.2503(11) 0.5453(7) 0.6300(6) 0.0252(18) Uani 1 1 d . . . . .
C4 C 0.3724(13) 0.5913(8) 0.4639(8) 0.035(2) Uani 1 1 d . . . . .
H4 H 0.4136 0.6072 0.4072 0.042 Uiso 1 1 calc R . . . .
C12 C -0.0218(13) 0.3545(8) 0.7179(8) 0.035(2) Uani 1 1 d . . . . .
H12 H 0.0652 0.3294 0.7600 0.042 Uiso 1 1 calc R . . . .
C18 C 0.3142(12) 0.4557(7) 0.9055(7) 0.030(2) Uani 1 1 d . . . . .
H18 H 0.2557 0.5007 0.9330 0.036 Uiso 1 1 calc R . . . .
C19 C 0.3879(11) 0.6853(6) 0.7081(7) 0.0270(19) Uani 1 1 d . . . . .
C10 C -0.2845(13) 0.3397(8) 0.6243(8) 0.038(2) Uani 1 1 d . . . . .
H10 H -0.3762 0.3040 0.6020 0.046 Uiso 1 1 calc R . . . .
C23 C 0.2909(13) 0.9610(7) 0.6912(7) 0.031(2) Uani 1 1 d . . . . .
C11 C -0.1580(16) 0.3037(8) 0.6851(10) 0.048(3) Uani 1 1 d . . . . .
H11 H -0.1637 0.2437 0.7048 0.057 Uiso 1 1 calc R . . . .
S1 S -0.1094(3) 0.74830(16) 0.85506(18) 0.0322(5) Uani 1 1 d . . . . .
C28 C 0.5736(12) 0.6362(12) 0.9591(6) 0.0378(19) Uani 1 1 d . . . . .
H28 H 0.5632 0.6559 1.0213 0.045 Uiso 1 1 calc R . . . .
C30 C 0.6984(13) 0.5412(7) 0.8546(8) 0.034(2) Uani 1 1 d . . . . .
H30 H 0.7741 0.4961 0.8444 0.040 Uiso 1 1 calc R . . . .
C31 C 0.5985(12) 0.5775(6) 0.7779(7) 0.0272(19) Uani 1 1 d . . . . .
H31 H 0.6041 0.5553 0.7161 0.033 Uiso 1 1 calc R . . . .
C36 C 0.0473(15) 0.8656(9) 0.9807(9) 0.045(3) Uani 1 1 d . . . . .
H36A H -0.0347 0.9099 0.9940 0.054 Uiso 1 1 calc R . . . .
H36B H 0.1427 0.8701 1.0307 0.054 Uiso 1 1 calc R . . . .
C27 C 0.4758(12) 0.6726(7) 0.8819(7) 0.032(2) Uani 1 1 d . . . . .
H27 H 0.3977 0.7164 0.8920 0.038 Uiso 1 1 calc R . . . .
C29 C 0.6883(13) 0.5703(7) 0.9456(8) 0.036(2) Uani 1 1 d . . . . .
H29 H 0.7577 0.5463 0.9982 0.043 Uiso 1 1 calc R . . . .
C35 C 0.0984(15) 0.8829(9) 0.8843(10) 0.047(3) Uani 1 1 d . . . . .
H35A H 0.1984 0.8491 0.8771 0.057 Uiso 1 1 calc R . . . .
H35B H 0.1201 0.9468 0.8763 0.057 Uiso 1 1 calc R . . . .
C34 C -0.0427(15) 0.8524(8) 0.8115(8) 0.040(2) Uani 1 1 d . . . . .
H34A H -0.0064 0.8445 0.7487 0.049 Uiso 1 1 calc R . . . .
H34B H -0.1321 0.8965 0.8056 0.049 Uiso 1 1 calc R . . . .
C37 C -0.0258(16) 0.7713(9) 0.9794(8) 0.045(3) Uani 1 1 d . . . . .
H37A H -0.1128 0.7685 1.0204 0.054 Uiso 1 1 calc R . . . .
H37B H 0.0595 0.7275 1.0025 0.054 Uiso 1 1 calc R . . . .
B1 B 0.1941(19) 0.5929(9) 0.1448(10) 0.041(3) Uani 1 1 d . . . . .
F3 F 0.836(4) 0.6787(9) 0.5619(12) 0.216(14) Uani 1 1 d . . . . .
F1A F 0.877(4) 0.829(2) 0.567(4) 0.07(2) Uani 0.23(4) 1 d . . P A 2

loop_
_atom_site_aniso_label
_atom_site_aniso_U_11
_atom_site_aniso_U_22
_atom_site_aniso_U_33
_atom_site_aniso_U_23
_atom_site_aniso_U_13
_atom_site_aniso_U_12
Au1 0.0317(2) 0.02096(19) 0.0352(2) -0.0035(2) 0.00301(12) 0.0012(2)
P1 0.0262(10) 0.0177(10) 0.0264(10) -0.0008(8) 0.0032(8) 0.0005(9)
C8 0.038(5) 0.026(5) 0.033(5) -0.005(4) 0.005(4) -0.004(4)
C2 0.028(4) 0.026(6) 0.029(4) -0.001(5) 0.001(3) -0.010(5)
C26 0.023(3) 0.012(5) 0.031(4) -0.001(4) 0.001(3) 0.006(4)
C17 0.044(6) 0.031(5) 0.029(5) 0.006(4) 0.003(4) -0.004(4)
C3 0.034(4) 0.033(7) 0.031(4) -0.003(5) 0.002(3) -0.002(5)
F6 0.126(10) 0.138(11) 0.052(5) -0.018(6) -0.020(6) 0.071(9)
F7 0.042(4) 0.069(6) 0.124(8) 0.033(5) -0.001(5) -0.006(4)
C32 0.056(7) 0.039(7) 0.040(6) -0.003(5) -0.014(5) 0.018(5)
C24 0.036(6) 0.031(6) 0.034(5) -0.003(4) -0.003(4) -0.012(5)
C25 0.029(5) 0.029(5) 0.031(4) 0.001(4) 0.001(4) -0.009(4)
N1 0.042(5) 0.030(5) 0.036(4) 0.004(4) 0.005(4) 0.000(4)
C14 0.033(5) 0.029(6) 0.036(5) 0.002(4) 0.005(4) 0.002(5)
C9 0.029(5) 0.057(8) 0.039(6) -0.024(5) 0.006(4) -0.009(5)
C20 0.030(5) 0.022(5) 0.030(4) -0.001(4) 0.004(4) -0.008(4)
F5 0.085(6) 0.047(5) 0.080(6) -0.021(4) 0.029(5) -0.005(4)
F8 0.040(4) 0.045(5) 0.162(10) 0.035(5) 0.008(5) -0.003(3)
F2 0.22(2) 0.087(11) 0.134(13) -0.029(10) 0.074(14) -0.021(12)
C21 0.035(5) 0.025(5) 0.032(5) -0.001(4) 0.001(4) -0.001(4)
C13 0.026(4) 0.017(4) 0.036(5) 0.006(4) 0.003(4) -0.002(3)
F4 0.058(6) 0.137(11) 0.099(8) 0.027(8) 0.011(5) -0.041(7)
C16 0.034(5) 0.030(5) 0.044(6) 0.011(4) 0.000(4) -0.004(4)
C5 0.039(5) 0.031(5) 0.029(4) -0.007(4) 0.003(4) 0.002(4)
C7 0.030(4) 0.026(5) 0.024(4) 0.000(3) 0.007(3) -0.004(4)
C15 0.032(5) 0.021(5) 0.044(6) 0.000(4) 0.007(4) 0.004(4)
C6 0.027(4) 0.019(4) 0.032(5) 0.002(4) -0.001(4) 0.003(3)
C33 0.051(7) 0.027(7) 0.063(7) -0.010(5) -0.001(5) 0.000(4)
C22 0.033(5) 0.024(5) 0.029(4) 0.004(4) 0.001(4) 0.002(4)
B2 0.050(8) 0.036(8) 0.094(12) -0.009(8) 0.020(8) -0.004(6)
F1 0.043(6) 0.079(9) 0.079(10) 0.017(8) -0.007(5) -0.005(5)
C1 0.026(4) 0.026(5) 0.023(4) 0.003(3) 0.000(3) -0.003(4)
C4 0.037(5) 0.033(5) 0.035(5) 0.004(4) 0.005(4) -0.001(5)
C12 0.036(5) 0.023(5) 0.048(5) 0.000(4) 0.013(4) 0.002(4)
C18 0.028(5) 0.027(5) 0.035(5) 0.002(4) 0.005(4) -0.001(4)
C19 0.026(5) 0.026(5) 0.028(4) -0.001(4) -0.002(3) -0.002(4)
C10 0.032(5) 0.032(6) 0.053(6) -0.014(5) 0.017(5) -0.010(4)
C23 0.041(5) 0.020(5) 0.032(5) 0.001(4) 0.005(4) -0.003(4)
C11 0.053(7) 0.024(5) 0.072(8) -0.009(5) 0.028(6) -0.011(5)
S1 0.0321(11) 0.0227(11) 0.0412(12) -0.0042(9) 0.0034(9) 0.0038(9)
C28 0.056(5) 0.027(4) 0.028(4) -0.004(7) -0.001(3) -0.009(8)
C30 0.037(5) 0.018(4) 0.045(5) 0.003(4) 0.001(4) 0.003(4)
C31 0.028(5) 0.017(5) 0.036(5) -0.006(4) 0.007(4) -0.001(4)
C36 0.037(6) 0.038(6) 0.057(7) -0.021(5) 0.000(5) 0.005(5)
C27 0.032(5) 0.027(4) 0.035(5) -0.003(4) 0.001(4) 0.007(4)
C29 0.040(5) 0.021(5) 0.044(6) 0.002(4) -0.006(4) -0.002(4)
C35 0.035(6) 0.035(6) 0.074(8) -0.005(6) 0.013(5) -0.004(5)
C34 0.049(6) 0.033(6) 0.040(5) 0.009(5) 0.011(5) 0.004(5)
C37 0.056(7) 0.042(7) 0.037(6) 0.000(5) 0.004(5) 0.008(5)
B1 0.047(7) 0.026(6) 0.047(7) -0.001(5) -0.006(6) -0.007(6)
F3 0.47(4) 0.045(7) 0.125(13) 0.045(8) 0.008(18) 0.075(14)
F1A 0.04(2) 0.029(18) 0.11(4) 0.04(2) -0.05(2) -0.019(15)

loop_
_atom_type_symbol
_atom_type_description
_atom_type_scat_dispersion_real
_atom_type_scat_dispersion_imag
_atom_type_scat_source
C C 0.0181 0.0091 'International Tables Vol C Tables 4.2.6.8 and 6.1.1.4'
H H 0.0000 0.0000 'International Tables Vol C Tables 4.2.6.8 and 6.1.1.4'
Au Au -4.4197 7.2980 'International Tables Vol C Tables 4.2.6.8 and 6.1.1.4'
B B 0.0090 0.0039 'International Tables Vol C Tables 4.2.6.8 and 6.1.1.4'
F F 0.0727 0.0534 'International Tables Vol C Tables 4.2.6.8 and 6.1.1.4'
N N 0.0311 0.0180 'International Tables Vol C Tables 4.2.6.8 and 6.1.1.4'
P P 0.2955 0.4335 'International Tables Vol C Tables 4.2.6.8 and 6.1.1.4'
S S 0.3331 0.5567 'International Tables Vol C Tables 4.2.6.8 and 6.1.1.4'

loop_
_geom_angle_atom_site_label_1
_geom_angle_atom_site_label_2
_geom_angle_atom_site_label_3
_geom_angle
_geom_angle_site_symmetry_1
_geom_angle_site_symmetry_3
_geom_angle_publ_flag
P1 Au1 C19 66.96(18) . . ?
P1 Au1 S1 170.62(9) . . ?
S1 Au1 C19 119.79(18) . . ?
C13 P1 Au1 118.4(3) . . ?
C7 P1 Au1 106.8(3) . . ?
C7 P1 C13 105.0(4) . . ?
C1 P1 Au1 112.8(3) . . ?
C1 P1 C13 107.4(4) . . ?
C1 P1 C7 105.6(4) . . ?
C9 C8 H8 119.9 . . ?
C7 C8 H8 119.9 . . ?
C7 C8 C9 120.1(11) . . ?
C3 C2 C1 117.0(10) . . ?
C3 C2 C19 118.5(10) . . ?
C1 C2 C19 124.2(8) . . ?
C31 C26 C19 120.8(8) . . ?
C27 C26 C19 121.1(9) . . ?
C27 C26 C31 118.0(9) . . ?
C16 C17 H17 120.2 . . ?
C16 C17 C18 119.5(10) . . ?
C18 C17 H17 120.2 . . ?
C2 C3 H3 118.8 . . ?
C4 C3 C2 122.3(12) . . ?
C4 C3 H3 118.8 . . ?
H32A C32 H32B 109.5 . . ?
H32A C32 H32C 109.5 . . ?
H32B C32 H32C 109.5 . . ?
N1 C32 H32A 109.5 . . ?
N1 C32 H32B 109.5 . . ?
N1 C32 H32C 109.5 . . ?
C25 C24 H24 119.4 . . ?
C25 C24 C23 121.3(10) . . ?
C23 C24 H24 119.4 . . ?
C24 C25 H25 119.0 . . ?
C24 C25 C20 122.1(10) . . ?
C20 C25 H25 119.0 . . ?
C33 N1 C32 113.6(9) . . ?
C23 N1 C32 122.3(10) . . ?
C23 N1 C33 123.9(10) . . ?
C13 C14 H14 120.4 . . ?
C13 C14 C15 119.3(10) . . ?
C15 C14 H14 120.4 . . ?
C8 C9 H9 120.6 . . ?
C10 C9 C8 118.9(12) . . ?
C10 C9 H9 120.6 . . ?
C21 C20 C25 116.0(9) . . ?
C19 C20 C25 123.0(9) . . ?
C19 C20 C21 120.9(9) . . ?
C20 C21 H21 119.1 . . ?
C22 C21 C20 121.9(9) . . ?
C22 C21 H21 119.1 . . ?
C14 C13 P1 119.2(8) . . ?
C18 C13 P1 119.9(7) . . ?
C18 C13 C14 120.8(9) . . ?
C17 C16 H16 119.2 . . ?
C15 C16 C17 121.5(10) . . ?
C15 C16 H16 119.2 . . ?
C6 C5 H5 120.6 . . ?
C4 C5 H5 120.6 . . ?
C4 C5 C6 118.9(9) . . ?
C8 C7 P1 117.3(8) . . ?
C12 C7 P1 122.7(8) . . ?
C12 C7 C8 120.0(10) . . ?
C14 C15 H15 120.3 . . ?
C16 C15 C14 119.4(10) . . ?
C16 C15 H15 120.3 . . ?
C5 C6 H6 119.2 . . ?
C1 C6 C5 121.5(9) . . ?
C1 C6 H6 119.2 . . ?
N1 C33 H33A 109.5 . . ?
N1 C33 H33B 109.5 . . ?
N1 C33 H33C 109.5 . . ?
H33A C33 H33B 109.5 . . ?
H33A C33 H33C 109.5 . . ?
H33B C33 H33C 109.5 . . ?
C21 C22 H22 119.4 . . ?
C21 C22 C23 121.3(9) . . ?
C23 C22 H22 119.4 . . ?
F2 B2 F4 106.4(18) . . ?
F2 B2 F1 115.9(17) . . ?
F4 B2 F1 101.9(15) . . ?
F4 B2 F1A 130(2) . . ?
F3 B2 F2 114(2) . . ?
F3 B2 F4 111.5(18) . . ?
F3 B2 F1 106.8(19) . . ?
F3 B2 F1A 118(2) . . ?
C2 C1 P1 121.7(7) . . ?
C6 C1 P1 118.9(7) . . ?
C6 C1 C2 119.3(8) . . ?
C3 C4 C5 120.9(10) . . ?
C3 C4 H4 119.6 . . ?
C5 C4 H4 119.6 . . ?
C7 C12 H12 120.2 . . ?
C11 C12 C7 119.6(11) . . ?
C11 C12 H12 120.2 . . ?
C17 C18 H18 120.3 . . ?
C13 C18 C17 119.5(9) . . ?
C13 C18 H18 120.3 . . ?
C2 C19 Au1 91.0(5) . . ?
C26 C19 Au1 91.7(5) . . ?
C26 C19 C2 117.2(9) . . ?
C20 C19 Au1 96.5(6) . . ?
C20 C19 C2 120.3(9) . . ?
C20 C19 C26 121.6(9) . . ?
C9 C10 H10 119.5 . . ?
C11 C10 C9 121.0(10) . . ?
C11 C10 H10 119.5 . . ?
N1 C23 C24 122.6(10) . . ?
N1 C23 C22 120.5(10) . . ?
C22 C23 C24 116.9(9) . . ?
C12 C11 H11 119.8 . . ?
C10 C11 C12 120.4(11) . . ?
C10 C11 H11 119.8 . . ?
C34 S1 Au1 108.1(4) . . ?
C34 S1 C37 94.3(6) . . ?
C37 S1 Au1 108.3(4) . . ?
C27 C28 H28 119.9 . . ?
C27 C28 C29 120.2(9) . . ?
C29 C28 H28 119.9 . . ?
C31 C30 H30 119.8 . . ?
C29 C30 H30 119.8 . . ?
C29 C30 C31 120.3(10) . . ?
C26 C31 H31 119.3 . . ?
C30 C31 C26 121.3(9) . . ?
C30 C31 H31 119.3 . . ?
H36A C36 H36B 108.5 . . ?
C35 C36 H36A 110.1 . . ?
C35 C36 H36B 110.1 . . ?
C35 C36 C37 107.8(10) . . ?
C37 C36 H36A 110.1 . . ?
C37 C36 H36B 110.1 . . ?
C26 C27 H27 119.5 . . ?
C28 C27 C26 121.1(10) . . ?
C28 C27 H27 119.5 . . ?
C28 C29 H29 120.6 . . ?
C30 C29 C28 118.8(9) . . ?
C30 C29 H29 120.6 . . ?
C36 C35 H35A 110.5 . . ?
C36 C35 H35B 110.5 . . ?
C36 C35 C34 106.3(9) . . ?
H35A C35 H35B 108.7 . . ?
C34 C35 H35A 110.5 . . ?
C34 C35 H35B 110.5 . . ?
S1 C34 H34A 110.6 . . ?
S1 C34 H34B 110.6 . . ?
C35 C34 S1 105.8(8) . . ?
C35 C34 H34A 110.6 . . ?
C35 C34 H34B 110.6 . . ?
H34A C34 H34B 108.7 . . ?
S1 C37 H37A 110.5 . . ?
S1 C37 H37B 110.5 . . ?
C36 C37 S1 106.2(8) . . ?
C36 C37 H37A 110.5 . . ?
C36 C37 H37B 110.5 . . ?
H37A C37 H37B 108.7 . . ?
F7 B1 F6 107.3(14) . . ?
F7 B1 F5 114.8(12) . . ?
F7 B1 F8 113.1(12) . . ?
F5 B1 F6 102.4(12) . . ?
F8 B1 F6 107.9(14) . . ?
F8 B1 F5 110.5(12) . . ?

loop_
_geom_bond_atom_site_label_1
_geom_bond_atom_site_label_2
_geom_bond_distance
_geom_bond_site_symmetry_2
_geom_bond_publ_flag
Au1 P1 2.281(2) . ?
Au1 C19 3.376(10) . ?
Au1 S1 2.334(2) . ?
P1 C13 1.823(10) . ?
P1 C7 1.822(10) . ?
P1 C1 1.816(9) . ?
C8 H8 0.9500 . ?
C8 C9 1.401(16) . ?
C8 C7 1.400(15) . ?
C2 C3 1.401(13) . ?
C2 C1 1.439(16) . ?
C2 C19 1.477(14) . ?
C26 C19 1.469(13) . ?
C26 C31 1.394(13) . ?
C26 C27 1.390(13) . ?
C17 H17 0.9500 . ?
C17 C16 1.371(17) . ?
C17 C18 1.393(15) . ?
C3 H3 0.9500 . ?
C3 C4 1.362(16) . ?
F6 B1 1.378(17) . ?
F7 B1 1.337(18) . ?
C32 H32A 0.9800 . ?
C32 H32B 0.9800 . ?
C32 H32C 0.9800 . ?
C32 N1 1.490(14) . ?
C24 H24 0.9500 . ?
C24 C25 1.344(17) . ?
C24 C23 1.434(16) . ?
C25 H25 0.9500 . ?
C25 C20 1.445(14) . ?
N1 C33 1.464(15) . ?
N1 C23 1.322(14) . ?
C14 H14 0.9500 . ?
C14 C13 1.387(15) . ?
C14 C15 1.395(15) . ?
C9 H9 0.9500 . ?
C9 C10 1.40(2) . ?
C20 C21 1.428(14) . ?
C20 C19 1.378(14) . ?
F5 B1 1.376(18) . ?
F8 B1 1.362(16) . ?
F2 B2 1.32(2) . ?
C21 H21 0.9500 . ?
C21 C22 1.360(15) . ?
C13 C18 1.374(14) . ?
F4 B2 1.34(2) . ?
C16 H16 0.9500 . ?
C16 C15 1.369(15) . ?
C5 H5 0.9500 . ?
C5 C6 1.394(14) . ?
C5 C4 1.382(16) . ?
C7 C12 1.397(15) . ?
C15 H15 0.9500 . ?
C6 H6 0.9500 . ?
C6 C1 1.386(13) . ?
C33 H33A 0.9800 . ?
C33 H33B 0.9800 . ?
C33 H33C 0.9800 . ?
C22 H22 0.9500 . ?
C22 C23 1.431(14) . ?
B2 F1 1.38(2) . ?
B2 F3 1.29(2) . ?
B2 F1A 1.39(4) . ?
C4 H4 0.9500 . ?
C12 H12 0.9500 . ?
C12 C11 1.391(17) . ?
C18 H18 0.9500 . ?
C10 H10 0.9500 . ?
C10 C11 1.376(19) . ?
C11 H11 0.9500 . ?
S1 C34 1.803(12) . ?
S1 C37 1.843(12) . ?
C28 H28 0.9500 . ?
C28 C27 1.386(15) . ?
C28 C29 1.407(19) . ?
C30 H30 0.9500 . ?
C30 C31 1.388(15) . ?
C30 C29 1.382(16) . ?
C31 H31 0.9500 . ?
C36 H36A 0.9900 . ?
C36 H36B 0.9900 . ?
C36 C35 1.514(19) . ?
C36 C37 1.545(18) . ?
C27 H27 0.9500 . ?
C29 H29 0.9500 . ?
C35 H35A 0.9900 . ?
C35 H35B 0.9900 . ?
C35 C34 1.523(18) . ?
C34 H34A 0.9900 . ?
C34 H34B 0.9900 . ?
C37 H37A 0.9900 . ?
C37 H37B 0.9900 . ?

loop_
_geom_torsion_atom_site_label_1
_geom_torsion_atom_site_label_2
_geom_torsion_atom_site_label_3
_geom_torsion_atom_site_label_4
_geom_torsion
_geom_torsion_site_symmetry_1
_geom_torsion_site_symmetry_2
_geom_torsion_site_symmetry_3
_geom_torsion_site_symmetry_4
_geom_torsion_publ_flag
Au1 P1 C13 C14 -168.8(7) . . . . ?
Au1 P1 C13 C18 11.7(9) . . . . ?
Au1 P1 C7 C8 54.4(8) . . . . ?
Au1 P1 C7 C12 -122.5(8) . . . . ?
Au1 P1 C1 C2 37.2(9) . . . . ?
Au1 P1 C1 C6 -138.9(7) . . . . ?
Au1 S1 C34 C35 -87.7(8) . . . . ?
Au1 S1 C37 C36 113.1(7) . . . . ?
P1 C13 C18 C17 176.9(8) . . . . ?
P1 C7 C12 C11 176.7(8) . . . . ?
C8 C9 C10 C11 1.5(16) . . . . ?
C8 C7 C12 C11 -0.1(15) . . . . ?
C2 C3 C4 C5 0.5(17) . . . . ?
C17 C16 C15 C14 -0.2(16) . . . . ?
C3 C2 C1 P1 -174.4(8) . . . . ?
C3 C2 C1 C6 1.6(14) . . . . ?
C3 C2 C19 Au1 152.2(9) . . . . ?
C3 C2 C19 C26 -115.4(12) . . . . ?
C3 C2 C19 C20 54.1(14) . . . . ?
C32 N1 C23 C24 -175.3(11) . . . . ?
C32 N1 C23 C22 3.9(15) . . . . ?
C24 C25 C20 C21 3.9(14) . . . . ?
C24 C25 C20 C19 -178.2(10) . . . . ?
C25 C24 C23 N1 172.0(10) . . . . ?
C25 C24 C23 C22 -7.2(15) . . . . ?
C25 C20 C21 C22 -6.7(14) . . . . ?
C25 C20 C19 Au1 112.5(8) . . . . ?
C25 C20 C19 C2 -152.6(9) . . . . ?
C25 C20 C19 C26 16.5(15) . . . . ?
C14 C13 C18 C17 -2.6(15) . . . . ?
C9 C8 C7 P1 -176.0(8) . . . . ?
C9 C8 C7 C12 1.0(15) . . . . ?
C9 C10 C11 C12 -0.6(17) . . . . ?
C20 C21 C22 C23 2.7(16) . . . . ?
C21 C20 C19 Au1 -69.7(9) . . . . ?
C21 C20 C19 C2 25.3(14) . . . . ?
C21 C20 C19 C26 -165.7(9) . . . . ?
C21 C22 C23 C24 4.4(15) . . . . ?
C21 C22 C23 N1 -174.8(10) . . . . ?
C13 P1 C7 C8 -179.1(7) . . . . ?
C13 P1 C7 C12 4.0(9) . . . . ?
C13 P1 C1 C2 -95.0(9) . . . . ?
C13 P1 C1 C6 88.9(8) . . . . ?
C13 C14 C15 C16 -0.4(16) . . . . ?
C16 C17 C18 C13 2.1(15) . . . . ?
C5 C6 C1 P1 175.7(8) . . . . ?
C5 C6 C1 C2 -0.5(14) . . . . ?
C7 P1 C13 C14 72.2(9) . . . . ?
C7 P1 C13 C18 -107.3(8) . . . . ?
C7 P1 C1 C2 153.4(8) . . . . ?
C7 P1 C1 C6 -22.7(9) . . . . ?
C7 C8 C9 C10 -1.7(15) . . . . ?
C7 C12 C11 C10 -0.1(16) . . . . ?
C15 C14 C13 P1 -177.7(8) . . . . ?
C15 C14 C13 C18 1.8(15) . . . . ?
C6 C5 C4 C3 0.7(16) . . . . ?
C33 N1 C23 C24 -0.6(17) . . . . ?
C33 N1 C23 C22 178.6(10) . . . . ?
C1 P1 C13 C14 -39.7(9) . . . . ?
C1 P1 C13 C18 140.7(8) . . . . ?
C1 P1 C7 C8 -65.8(8) . . . . ?
C1 P1 C7 C12 117.3(8) . . . . ?
C1 C2 C3 C4 -1.7(16) . . . . ?
C1 C2 C19 Au1 -34.8(10) . . . . ?
C1 C2 C19 C26 57.6(13) . . . . ?
C1 C2 C19 C20 -132.9(11) . . . . ?
C4 C5 C6 C1 -0.7(15) . . . . ?
C18 C17 C16 C15 -0.7(16) . . . . ?
C19 C2 C3 C4 171.8(10) . . . . ?
C19 C2 C1 P1 12.5(14) . . . . ?
C19 C2 C1 C6 -171.4(9) . . . . ?
C19 C26 C31 C30 178.6(9) . . . . ?
C19 C26 C27 C28 -179.3(11) . . . . ?
C19 C20 C21 C22 175.3(10) . . . . ?
C23 C24 C25 C20 3.1(16) . . . . ?
C31 C26 C19 Au1 122.3(9) . . . . ?
C31 C26 C19 C2 30.3(14) . . . . ?
C31 C26 C19 C20 -139.0(10) . . . . ?
C31 C26 C27 C28 4.1(16) . . . . ?
C31 C30 C29 C28 1.0(16) . . . . ?
C36 C35 C34 S1 -43.0(11) . . . . ?
C27 C26 C19 Au1 -54.3(10) . . . . ?
C27 C26 C19 C2 -146.3(10) . . . . ?
C27 C26 C19 C20 44.4(15) . . . . ?
C27 C26 C31 C30 -4.7(15) . . . . ?
C27 C28 C29 C30 -1.6(18) . . . . ?
C29 C28 C27 C26 -0.9(19) . . . . ?
C29 C30 C31 C26 2.3(15) . . . . ?
C35 C36 C37 S1 -27.8(12) . . . . ?
C34 S1 C37 C36 2.4(9) . . . . ?
C37 S1 C34 C35 23.1(9) . . . . ?
C37 C36 C35 C34 46.0(13) . . . . ?

loop_
_twin_individual_id
_twin_individual_mass_fraction_refined
1 0.920(15)
2 0.080(15)
